data_1548737
loop_
_publ_author_name
'Miyagi, Yu'
'Ishida, Takahiro'
'Marumoto, Manabu'
'Sano, Natsuhiro'
'Yajima, Tatsuo'
'Sanda, Fumio'

_publ_section_title
;
 Ligand Exchange Reaction for Controlling the Conformation of
 Platinum-Containing Polymers
;
_journal_issue 3
_journal_name_full Macromolecules
_journal_page_first 815
_journal_paper_doi 10.1021/acs.macromol.7b02249
_journal_volume 51
_journal_year 2018
_chemical_formula_moiety 'C62 H54 N2 O2 P2 Pt'
_chemical_formula_sum 'C62 H54 N2 O2 P2 Pt'
_chemical_formula_weight 1116.16
_space_group_crystal_system triclinic
_space_group_IT_number 2
_space_group_name_Hall '-P 1'
_space_group_name_H-M_alt 'P -1'
_symmetry_space_group_name_Hall '-P 1'
_symmetry_space_group_name_H-M 'P -1'
_atom_sites_solution_hydrogens geom
_atom_sites_solution_primary direct
_atom_sites_solution_secondary difmap
_cell_angle_alpha 75.3868(7)
_cell_angle_beta 73.7957(8)
_cell_angle_gamma 81.3096(9)
_cell_formula_units_Z 1
_cell_length_a 9.5747(3)
_cell_length_b 10.0025(3)
_cell_length_c 14.5919(4)
_cell_measurement_reflns_used 12801
_cell_measurement_temperature 123
_cell_measurement_theta_max 27.47
_cell_measurement_theta_min 2.79
_cell_volume 1293.65(7)
_computing_cell_refinement 'RAPID AUTO'
_computing_data_collection 'RAPID AUTO (Rigaku, 2006)'
_computing_data_reduction 'RAPID AUTO'
_computing_molecular_graphics 'CrystalStructure 4.2.4'
_computing_publication_material 'CrystalStructure 4.2.4 (Rigaku, 2016)'
_computing_structure_refinement 'SHELXL Version 2014/7 (Sheldrick, 2008)'
_computing_structure_solution 'SIR2011 (Burla, et al., 2012)'
_diffrn_ambient_temperature 123
_diffrn_detector_area_resol_mean 10.000
_diffrn_measured_fraction_theta_full 0.998
_diffrn_measured_fraction_theta_max 0.990
_diffrn_measurement_device_type 'Rigaku R-AXIS RAPID'
_diffrn_measurement_method \w
_diffrn_radiation_type 'Mo K\a'
_diffrn_radiation_wavelength 0.71075
_diffrn_reflns_av_R_equivalents 0.0318
_diffrn_reflns_Laue_measured_fraction_full 0.998
_diffrn_reflns_Laue_measured_fraction_max 0.990
_diffrn_reflns_limit_h_max 12
_diffrn_reflns_limit_h_min -12
_diffrn_reflns_limit_k_max 12
_diffrn_reflns_limit_k_min -12
_diffrn_reflns_limit_l_max 18
_diffrn_reflns_limit_l_min -18
_diffrn_reflns_number 12670
_diffrn_reflns_point_group_measured_fraction_full 0.998
_diffrn_reflns_point_group_measured_fraction_max 0.990
_diffrn_reflns_theta_full 25.242
_diffrn_reflns_theta_max 27.468
_diffrn_reflns_theta_min 2.784
_diffrn_standards_number 0
_exptl_absorpt_coefficient_mu 2.808
_exptl_absorpt_correction_T_max 0.945
_exptl_absorpt_correction_T_min 0.619
_exptl_absorpt_correction_type multi-scan
_exptl_absorpt_process_details 'ABSCOR (Rigaku, 1995)'
_exptl_crystal_colour yellow
_exptl_crystal_density_diffrn 1.433
_exptl_crystal_density_method 'not measured'
_exptl_crystal_description platelet
_exptl_crystal_F_000 564.00
_exptl_crystal_size_max 0.290
_exptl_crystal_size_mid 0.260
_exptl_crystal_size_min 0.020
_refine_diff_density_max 2.04
_refine_diff_density_min -1.81
_refine_ls_extinction_method none
_refine_ls_goodness_of_fit_ref 1.038
_refine_ls_hydrogen_treatment constr
_refine_ls_number_parameters 315
_refine_ls_number_reflns 5858
_refine_ls_number_restraints 0
_refine_ls_R_factor_all 0.0258
_refine_ls_R_factor_gt 0.0257
_refine_ls_shift/su_max 0.000
_refine_ls_structure_factor_coef Fsqd
_refine_ls_weighting_details 'w = 1/[\s^2^(Fo^2^)+(0.0337P)^2^+0.8422P] where P=(Fo^2^+2Fc^2^)/3'
_refine_ls_weighting_scheme calc
_refine_ls_wR_factor_gt 0.0619
_refine_ls_wR_factor_ref 0.0620
_reflns_Friedel_coverage 0.000
_reflns_number_gt 5847
_reflns_number_total 5858
_reflns_threshold_expression F^2^>2.0\s(F^2^)
_cod_data_source_file SI_1.cif
_cod_data_source_block 160712
_cod_depositor_comments 'Adding full bibliography for 1548734--1548737.cif.'
_cod_original_cell_volume 1293.64(6)
_cod_database_code 1548737

loop_
_space_group_symop_id
_space_group_symop_operation_xyz
1 +X,+Y,+Z
2 -X,-Y,-Z

loop_
_atom_site_label
_atom_site_type_symbol
_atom_site_fract_x
_atom_site_fract_y
_atom_site_fract_z
_atom_site_U_iso_or_equiv
_atom_site_adp_type
_atom_site_occupancy
_atom_site_site_symmetry_order
_atom_site_calc_flag
_atom_site_refinement_flags_posn
_atom_site_refinement_flags_adp
_atom_site_refinement_flags_occupancy
Pt1 Pt 0.0000 0.5000 0.5000 0.01455(5) Uani 1 2 d S . P
P1 P 0.10733(6) 0.32822(6) 0.60417(5) 0.01470(12) Uani 1 1 d . . .
O1 O 0.3957(3) -0.0632(2) 0.74075(17) 0.0418(6) Uani 1 1 d . . .
N1 N 0.2817(3) -0.2576(3) 0.8252(2) 0.0325(6) Uani 1 1 d . . .
C1 C 0.0847(2) 0.4090(2) 0.38802(18) 0.0147(4) Uani 1 1 d . . .
C2 C 0.1327(3) 0.3611(3) 0.3149(2) 0.0197(5) Uani 1 1 d . . .
C3 C 0.1869(3) 0.3080(3) 0.2279(2) 0.0202(5) Uani 1 1 d . . .
C4 C 0.1991(3) 0.3965(3) 0.1348(2) 0.0265(6) Uani 1 1 d . . .
H1 H 0.1723 0.4931 0.1294 0.032 Uiso 1 1 calc R U .
C5 C 0.2496(3) 0.3446(3) 0.0509(2) 0.0278(6) Uani 1 1 d . . .
H2 H 0.2576 0.4061 -0.0113 0.033 Uiso 1 1 calc R U .
C6 C 0.2891(3) 0.2027(3) 0.0565(2) 0.0224(5) Uani 1 1 d . . .
C7 C 0.2776(3) 0.1141(3) 0.1488(2) 0.0237(5) Uani 1 1 d . . .
H3 H 0.3043 0.0176 0.1538 0.028 Uiso 1 1 calc R U .
C8 C 0.2275(3) 0.1658(3) 0.2330(2) 0.0219(5) Uani 1 1 d . . .
H4 H 0.2205 0.1041 0.2950 0.026 Uiso 1 1 calc R U .
C9 C 0.3404(3) 0.1482(3) -0.0305(2) 0.0258(6) Uani 1 1 d . . .
C10 C 0.3817(3) 0.1021(3) -0.1019(2) 0.0299(6) Uani 1 1 d . . .
H5 H 0.4146 0.0652 -0.1590 0.036 Uiso 1 1 calc R U .
C11 C 0.1618(3) 0.1632(3) 0.56758(19) 0.0180(5) Uani 1 1 d . . .
C12 C 0.2893(3) 0.1475(3) 0.4941(2) 0.0224(5) Uani 1 1 d . . .
H6 H 0.3488 0.2226 0.4649 0.027 Uiso 1 1 calc R U .
C13 C 0.3301(3) 0.0233(3) 0.4633(2) 0.0247(5) Uani 1 1 d . . .
H7 H 0.4179 0.0131 0.4144 0.030 Uiso 1 1 calc R U .
C14 C 0.2417(3) -0.0862(3) 0.5043(2) 0.0266(6) Uani 1 1 d . . .
H8 H 0.2695 -0.1712 0.4836 0.032 Uiso 1 1 calc R U .
C15 C 0.1130(3) -0.0709(3) 0.5755(2) 0.0273(6) Uani 1 1 d . . .
H9 H 0.0517 -0.1449 0.6025 0.033 Uiso 1 1 calc R U .
C16 C 0.0737(3) 0.0529(3) 0.6076(2) 0.0228(5) Uani 1 1 d . . .
H10 H -0.0138 0.0622 0.6570 0.027 Uiso 1 1 calc R U .
C17 C -0.0059(3) 0.2789(3) 0.72913(19) 0.0187(5) Uani 1 1 d . . .
C18 C -0.1575(3) 0.2898(3) 0.7454(2) 0.0215(5) Uani 1 1 d . . .
H11 H -0.2008 0.3262 0.6920 0.026 Uiso 1 1 calc R U .
C19 C -0.2460(3) 0.2478(3) 0.8392(2) 0.0285(6) Uani 1 1 d . . .
H12 H -0.3491 0.2554 0.8497 0.034 Uiso 1 1 calc R U .
C20 C -0.1831(4) 0.1946(3) 0.9174(2) 0.0322(7) Uani 1 1 d . . .
H13 H -0.2433 0.1651 0.9814 0.039 Uiso 1 1 calc R U .
C21 C -0.0333(4) 0.1847(3) 0.9024(2) 0.0335(7) Uani 1 1 d . . .
H14 H 0.0092 0.1490 0.9562 0.040 Uiso 1 1 calc R U .
C22 C 0.0560(3) 0.2268(3) 0.8086(2) 0.0263(6) Uani 1 1 d . . .
H15 H 0.1590 0.2200 0.7987 0.032 Uiso 1 1 calc R U .
C23 C 0.2723(3) 0.3820(3) 0.61775(18) 0.0167(5) Uani 1 1 d . . .
C24 C 0.3852(3) 0.2850(3) 0.64326(19) 0.0198(5) Uani 1 1 d . . .
H16 H 0.3782 0.1887 0.6516 0.024 Uiso 1 1 calc R U .
C25 C 0.5070(3) 0.3303(3) 0.6562(2) 0.0236(5) Uani 1 1 d . . .
H17 H 0.5832 0.2646 0.6735 0.028 Uiso 1 1 calc R U .
C26 C 0.5184(3) 0.4715(3) 0.6438(2) 0.0254(6) Uani 1 1 d . . .
H18 H 0.6027 0.5019 0.6519 0.030 Uiso 1 1 calc R U .
C27 C 0.4065(3) 0.5670(3) 0.6198(2) 0.0258(6) Uani 1 1 d . . .
H19 H 0.4136 0.6632 0.6121 0.031 Uiso 1 1 calc R U .
C28 C 0.2838(3) 0.5232(3) 0.6068(2) 0.0213(5) Uani 1 1 d . . .
H20 H 0.2073 0.5894 0.5904 0.026 Uiso 1 1 calc R U .
C29 C 0.2875(4) -0.1286(4) 0.7716(2) 0.0376(7) Uani 1 1 d . . .
H21 H 0.1999 -0.0832 0.7558 0.045 Uiso 1 1 calc R U .
C30 C 0.1482(4) -0.3278(4) 0.8561(3) 0.0504(10) Uani 1 1 d . . .
H22 H 0.0706 -0.2652 0.8321 0.060 Uiso 1 1 calc R U .
H23 H 0.1188 -0.3544 0.9277 0.060 Uiso 1 1 calc R U .
H24 H 0.1655 -0.4109 0.8292 0.060 Uiso 1 1 calc R U .
C31 C 0.4104(4) -0.3353(4) 0.8526(3) 0.0400(8) Uani 1 1 d . . .
H25 H 0.4331 -0.4197 0.8269 0.048 Uiso 1 1 calc R U .
H26 H 0.3917 -0.3605 0.9241 0.048 Uiso 1 1 calc R U .
H27 H 0.4933 -0.2781 0.8254 0.048 Uiso 1 1 calc R U .

loop_
_atom_site_aniso_label
_atom_site_aniso_U_11
_atom_site_aniso_U_22
_atom_site_aniso_U_33
_atom_site_aniso_U_23
_atom_site_aniso_U_13
_atom_site_aniso_U_12
Pt1 0.01263(7) 0.01365(7) 0.01886(8) -0.00321(5) -0.00606(5) -0.00238(4)
P1 0.0127(3) 0.0141(3) 0.0184(3) -0.0025(2) -0.0053(2) -0.0033(2)
O1 0.0601(16) 0.0349(12) 0.0294(12) -0.0055(10) -0.0052(11) -0.0158(11)
N1 0.0289(13) 0.0345(14) 0.0344(14) -0.0011(11) -0.0122(11) -0.0073(10)
C1 0.0147(11) 0.0119(10) 0.0158(11) -0.0011(9) -0.0044(8) 0.0018(8)
C2 0.0186(12) 0.0158(11) 0.0250(13) -0.0022(10) -0.0074(10) -0.0030(9)
C3 0.0166(12) 0.0212(12) 0.0245(13) -0.0057(10) -0.0062(10) -0.0043(9)
C4 0.0325(15) 0.0181(12) 0.0294(15) -0.0052(11) -0.0082(12) -0.0026(10)
C5 0.0350(15) 0.0244(14) 0.0226(14) -0.0007(11) -0.0069(11) -0.0069(11)
C6 0.0199(12) 0.0280(13) 0.0210(13) -0.0089(11) -0.0038(10) -0.0045(10)
C7 0.0254(13) 0.0196(12) 0.0275(14) -0.0073(11) -0.0073(11) -0.0011(10)
C8 0.0235(13) 0.0208(12) 0.0219(13) -0.0035(10) -0.0068(10) -0.0037(10)
C9 0.0239(13) 0.0276(14) 0.0265(14) -0.0052(12) -0.0068(11) -0.0045(10)
C10 0.0295(15) 0.0363(16) 0.0246(14) -0.0095(13) -0.0056(11) -0.0027(12)
C11 0.0180(11) 0.0179(11) 0.0199(12) -0.0011(10) -0.0093(9) -0.0036(9)
C12 0.0187(12) 0.0225(13) 0.0251(13) -0.0020(11) -0.0060(10) -0.0043(10)
C13 0.0217(13) 0.0250(13) 0.0264(14) -0.0086(11) -0.0059(10) 0.0055(10)
C14 0.0349(15) 0.0182(12) 0.0291(15) -0.0092(11) -0.0108(12) 0.0026(10)
C15 0.0344(15) 0.0186(13) 0.0297(15) -0.0062(11) -0.0059(12) -0.0076(11)
C16 0.0218(13) 0.0192(12) 0.0274(14) -0.0055(11) -0.0044(10) -0.0052(10)
C17 0.0184(12) 0.0162(11) 0.0216(12) -0.0031(10) -0.0042(9) -0.0050(9)
C18 0.0198(12) 0.0189(12) 0.0260(13) -0.0046(10) -0.0042(10) -0.0056(9)
C19 0.0216(13) 0.0260(14) 0.0366(16) -0.0116(12) 0.0027(11) -0.0091(10)
C20 0.0388(17) 0.0296(15) 0.0233(14) -0.0061(12) 0.0052(12) -0.0129(12)
C21 0.0399(17) 0.0368(16) 0.0216(14) -0.0007(13) -0.0077(12) -0.0068(13)
C22 0.0248(13) 0.0313(14) 0.0213(13) 0.0004(12) -0.0078(11) -0.0045(11)
C23 0.0144(11) 0.0193(12) 0.0171(11) -0.0013(9) -0.0055(9) -0.0050(9)
C24 0.0178(12) 0.0181(12) 0.0235(13) -0.0026(10) -0.0066(9) -0.0027(9)
C25 0.0160(12) 0.0291(14) 0.0277(14) -0.0058(11) -0.0094(10) -0.0011(10)
C26 0.0184(12) 0.0317(14) 0.0299(14) -0.0076(12) -0.0083(10) -0.0086(10)
C27 0.0236(13) 0.0220(13) 0.0341(15) -0.0054(12) -0.0084(11) -0.0084(10)
C28 0.0179(12) 0.0197(12) 0.0276(14) -0.0025(11) -0.0096(10) -0.0029(9)
C29 0.0472(19) 0.0383(18) 0.0303(16) -0.0076(14) -0.0167(14) 0.0000(14)
C30 0.0357(19) 0.056(2) 0.062(2) -0.004(2) -0.0188(17) -0.0171(17)
C31 0.0299(16) 0.0366(17) 0.051(2) -0.0025(16) -0.0114(14) -0.0057(13)

loop_
_atom_type_symbol
_atom_type_description
_atom_type_scat_dispersion_real
_atom_type_scat_dispersion_imag
_atom_type_scat_source
C C 0.0033 0.0016
;
International Tables for Crystallography
(Vol. C, Tables 4.2.6.8 and 6.1.1.4)
;
H H 0.0000 0.0000
;
International Tables for Crystallography
(Vol. C, Table 6.1.1.4)
;
P P 0.1023 0.0942
;
International Tables for Crystallography
(Vol. C, Tables 4.2.6.8 and 6.1.1.4)
;
Pt Pt -1.7033 8.3905
;
International Tables for Crystallography
(Vol. C, Tables 4.2.6.8 and 6.1.1.4)
;
N N 0.0061 0.0033
;
International Tables for Crystallography
(Vol. C, Tables 4.2.6.8 and 6.1.1.4)
;
O O 0.0106 0.0060
;
International Tables for Crystallography
(Vol. C, Tables 4.2.6.8 and 6.1.1.4)
;

loop_
_geom_angle_atom_site_label_1
_geom_angle_atom_site_label_2
_geom_angle_atom_site_label_3
_geom_angle
_geom_angle_site_symmetry_1
_geom_angle_site_symmetry_3
C1 Pt1 C1 180.00(14) 2_566 .
C1 Pt1 P1 87.46(7) 2_566 .
C1 Pt1 P1 92.54(7) . .
C1 Pt1 P1 92.54(7) 2_566 2_566
C1 Pt1 P1 87.46(7) . 2_566
P1 Pt1 P1 180.00(3) . 2_566
C23 P1 C11 105.48(11) . .
C23 P1 C17 104.91(11) . .
C11 P1 C17 103.17(11) . .
C23 P1 Pt1 111.21(8) . .
C11 P1 Pt1 115.88(8) . .
C17 P1 Pt1 115.10(9) . .
C29 N1 C31 120.9(3) . .
C29 N1 C30 121.5(3) . .
C31 N1 C30 117.5(3) . .
C2 C1 Pt1 175.4(2) . .
C1 C2 C3 178.5(3) . .
C8 C3 C4 118.0(2) . .
C8 C3 C2 121.1(2) . .
C4 C3 C2 120.9(2) . .
C5 C4 C3 120.7(3) . .
C5 C4 H1 119.6 . .
C3 C4 H1 119.6 . .
C4 C5 C6 121.0(3) . .
C4 C5 H2 119.5 . .
C6 C5 H2 119.5 . .
C7 C6 C5 118.6(3) . .
C7 C6 C9 120.3(3) . .
C5 C6 C9 121.1(3) . .
C8 C7 C6 120.6(3) . .
C8 C7 H3 119.7 . .
C6 C7 H3 119.7 . .
C7 C8 C3 121.0(2) . .
C7 C8 H4 119.5 . .
C3 C8 H4 119.5 . .
C10 C9 C6 179.2(3) . .
C9 C10 H5 180.0 . .
C16 C11 C12 118.7(2) . .
C16 C11 P1 121.0(2) . .
C12 C11 P1 120.20(19) . .
C13 C12 C11 120.9(2) . .
C13 C12 H6 119.6 . .
C11 C12 H6 119.6 . .
C12 C13 C14 119.8(3) . .
C12 C13 H7 120.1 . .
C14 C13 H7 120.1 . .
C15 C14 C13 120.0(3) . .
C15 C14 H8 120.0 . .
C13 C14 H8 120.0 . .
C14 C15 C16 120.1(3) . .
C14 C15 H9 119.9 . .
C16 C15 H9 119.9 . .
C15 C16 C11 120.5(3) . .
C15 C16 H10 119.7 . .
C11 C16 H10 119.7 . .
C18 C17 C22 119.1(2) . .
C18 C17 P1 119.4(2) . .
C22 C17 P1 121.5(2) . .
C19 C18 C17 120.5(3) . .
C19 C18 H11 119.7 . .
C17 C18 H11 119.7 . .
C20 C19 C18 119.9(3) . .
C20 C19 H12 120.1 . .
C18 C19 H12 120.1 . .
C21 C20 C19 120.1(3) . .
C21 C20 H13 120.0 . .
C19 C20 H13 120.0 . .
C20 C21 C22 120.4(3) . .
C20 C21 H14 119.8 . .
C22 C21 H14 119.8 . .
C21 C22 C17 120.0(3) . .
C21 C22 H15 120.0 . .
C17 C22 H15 120.0 . .
C28 C23 C24 119.3(2) . .
C28 C23 P1 118.96(19) . .
C24 C23 P1 121.63(18) . .
C25 C24 C23 119.7(2) . .
C25 C24 H16 120.1 . .
C23 C24 H16 120.1 . .
C24 C25 C26 120.6(2) . .
C24 C25 H17 119.7 . .
C26 C25 H17 119.7 . .
C27 C26 C25 119.7(2) . .
C27 C26 H18 120.1 . .
C25 C26 H18 120.1 . .
C26 C27 C28 120.4(2) . .
C26 C27 H19 119.8 . .
C28 C27 H19 119.8 . .
C27 C28 C23 120.3(2) . .
C27 C28 H20 119.9 . .
C23 C28 H20 119.9 . .
O1 C29 N1 125.8(3) . .
O1 C29 H21 117.1 . .
N1 C29 H21 117.1 . .
N1 C30 H22 109.5 . .
N1 C30 H23 109.5 . .
H22 C30 H23 109.5 . .
N1 C30 H24 109.5 . .
H22 C30 H24 109.5 . .
H23 C30 H24 109.5 . .
N1 C31 H25 109.5 . .
N1 C31 H26 109.5 . .
H25 C31 H26 109.5 . .
N1 C31 H27 109.5 . .
H25 C31 H27 109.5 . .
H26 C31 H27 109.5 . .

loop_
_geom_bond_atom_site_label_1
_geom_bond_atom_site_label_2
_geom_bond_distance
_geom_bond_site_symmetry_2
Pt1 C1 1.986(2) 2_566
Pt1 C1 1.986(2) .
Pt1 P1 2.3107(6) .
Pt1 P1 2.3107(6) 2_566
P1 C23 1.819(2) .
P1 C11 1.820(3) .
P1 C17 1.830(3) .
O1 C29 1.224(4) .
N1 C29 1.329(4) .
N1 C31 1.453(4) .
N1 C30 1.456(4) .
C1 C2 1.224(4) .
C2 C3 1.433(4) .
C3 C8 1.405(4) .
C3 C4 1.407(4) .
C4 C5 1.384(4) .
C4 H1 0.9500 .
C5 C6 1.400(4) .
C5 H2 0.9500 .
C6 C7 1.398(4) .
C6 C9 1.439(4) .
C7 C8 1.387(4) .
C7 H3 0.9500 .
C8 H4 0.9500 .
C9 C10 1.189(4) .
C10 H5 0.9500 .
C11 C16 1.397(3) .
C11 C12 1.401(4) .
C12 C13 1.391(4) .
C12 H6 0.9500 .
C13 C14 1.392(4) .
C13 H7 0.9500 .
C14 C15 1.390(4) .
C14 H8 0.9500 .
C15 C16 1.395(4) .
C15 H9 0.9500 .
C16 H10 0.9500 .
C17 C18 1.396(4) .
C17 C22 1.397(4) .
C18 C19 1.393(4) .
C18 H11 0.9500 .
C19 C20 1.388(5) .
C19 H12 0.9500 .
C20 C21 1.382(5) .
C20 H13 0.9500 .
C21 C22 1.395(4) .
C21 H14 0.9500 .
C22 H15 0.9500 .
C23 C28 1.398(3) .
C23 C24 1.405(3) .
C24 C25 1.388(3) .
C24 H16 0.9500 .
C25 C26 1.395(4) .
C25 H17 0.9500 .
C26 C27 1.385(4) .
C26 H18 0.9500 .
C27 C28 1.390(4) .
C27 H19 0.9500 .
C28 H20 0.9500 .
C29 H21 0.9500 .
C30 H22 0.9800 .
C30 H23 0.9800 .
C30 H24 0.9800 .
C31 H25 0.9800 .
C31 H26 0.9800 .
C31 H27 0.9800 .

loop_
_geom_torsion_atom_site_label_1
_geom_torsion_atom_site_label_2
_geom_torsion_atom_site_label_3
_geom_torsion_atom_site_label_4
_geom_torsion
C8 C3 C4 C5 0.0(4)
C2 C3 C4 C5 -179.1(3)
C3 C4 C5 C6 0.4(4)
C4 C5 C6 C7 -0.5(4)
C4 C5 C6 C9 179.5(3)
C5 C6 C7 C8 0.2(4)
C9 C6 C7 C8 -179.7(2)
C6 C7 C8 C3 0.1(4)
C4 C3 C8 C7 -0.2(4)
C2 C3 C8 C7 178.9(2)
C23 P1 C11 C16 138.0(2)
C17 P1 C11 C16 28.1(2)
Pt1 P1 C11 C16 -98.6(2)
C23 P1 C11 C12 -45.9(2)
C17 P1 C11 C12 -155.7(2)
Pt1 P1 C11 C12 77.6(2)
C16 C11 C12 C13 -1.8(4)
P1 C11 C12 C13 -178.1(2)
C11 C12 C13 C14 1.4(4)
C12 C13 C14 C15 0.3(4)
C13 C14 C15 C16 -1.4(4)
C14 C15 C16 C11 0.9(4)
C12 C11 C16 C15 0.7(4)
P1 C11 C16 C15 176.9(2)
C23 P1 C17 C18 152.5(2)
C11 P1 C17 C18 -97.3(2)
Pt1 P1 C17 C18 29.9(2)
C23 P1 C17 C22 -29.3(2)
C11 P1 C17 C22 80.9(2)
Pt1 P1 C17 C22 -151.9(2)
C22 C17 C18 C19 -0.8(4)
P1 C17 C18 C19 177.4(2)
C17 C18 C19 C20 0.1(4)
C18 C19 C20 C21 0.6(4)
C19 C20 C21 C22 -0.5(5)
C20 C21 C22 C17 -0.2(5)
C18 C17 C22 C21 0.9(4)
P1 C17 C22 C21 -177.3(2)
C11 P1 C23 C28 154.7(2)
C17 P1 C23 C28 -96.8(2)
Pt1 P1 C23 C28 28.3(2)
C11 P1 C23 C24 -28.2(2)
C17 P1 C23 C24 80.3(2)
Pt1 P1 C23 C24 -154.63(19)
C28 C23 C24 C25 -0.7(4)
P1 C23 C24 C25 -177.8(2)
C23 C24 C25 C26 -0.1(4)
C24 C25 C26 C27 0.8(4)
C25 C26 C27 C28 -0.7(4)
C26 C27 C28 C23 -0.1(4)
C24 C23 C28 C27 0.8(4)
P1 C23 C28 C27 178.0(2)
C31 N1 C29 O1 -0.2(5)
C30 N1 C29 O1 -178.2(4)
